data_7108402
loop_
_publ_author_name
'Shaoxia Lin'
'Ying Wei'
'Fushun Liang'

_publ_section_title
;
 Cyanation of alpha,beta-unsaturated enones by malononitrile in open air
 under metal-catalyst-free conditions
;
_journal_name_full Chem.Commun.
_journal_page_first 9879
_journal_paper_doi 10.1039/c2cc35528k
_journal_volume 48
_journal_year 2012
_chemical_formula_sum 'C16 H13 N O'
_chemical_formula_weight 235.29
_chemical_name_systematic
;
?
;
_space_group_IT_number 14
_symmetry_space_group_name_Hall '-P 2ybc'
_symmetry_space_group_name_H-M 'P 1 21/c 1'
_atom_sites_solution_hydrogens geom
_atom_sites_solution_primary direct
_atom_sites_solution_secondary difmap
_audit_creation_method SHELXL-97
_cell_angle_alpha 90.00
_cell_angle_beta 99.758(6)
_cell_angle_gamma 90.00
_cell_formula_units_Z 4
_cell_length_a 14.3345(8)
_cell_length_b 9.0779(4)
_cell_length_c 9.9141(6)
_cell_measurement_temperature 293(2)
_cell_volume 1271.43(12)
_computing_structure_refinement 'SHELXL-97 (Sheldrick, 1997)'
_computing_structure_solution 'SHELXS-97 (Sheldrick, 1990)'
_diffrn_ambient_temperature 293(2)
_diffrn_measured_fraction_theta_full 0.996
_diffrn_measured_fraction_theta_max 0.996
_diffrn_radiation_monochromator graphite
_diffrn_radiation_source 'fine-focus sealed tube'
_diffrn_radiation_type MoK\a
_diffrn_radiation_wavelength 0.71073
_diffrn_reflns_av_R_equivalents 0.0215
_diffrn_reflns_av_sigmaI/netI 0.0313
_diffrn_reflns_limit_h_max 17
_diffrn_reflns_limit_h_min -14
_diffrn_reflns_limit_k_max 7
_diffrn_reflns_limit_k_min -10
_diffrn_reflns_limit_l_max 9
_diffrn_reflns_limit_l_min -11
_diffrn_reflns_number 4670
_diffrn_reflns_theta_full 25.00
_diffrn_reflns_theta_max 25.00
_diffrn_reflns_theta_min 2.88
_exptl_absorpt_coefficient_mu 0.085
_exptl_crystal_colour 0.3
_exptl_crystal_density_diffrn 1.229
_exptl_crystal_density_method 'not measured'
_exptl_crystal_F_000 495
_exptl_crystal_size_max 0.2
_exptl_crystal_size_mid 0.15
_refine_diff_density_max 0.104
_refine_diff_density_min -0.145
_refine_diff_density_rms 0.030
_refine_ls_extinction_method none
_refine_ls_goodness_of_fit_ref 1.035
_refine_ls_hydrogen_treatment mixed
_refine_ls_matrix_type full
_refine_ls_number_parameters 163
_refine_ls_number_reflns 2214
_refine_ls_number_restraints 0
_refine_ls_restrained_S_all 1.035
_refine_ls_R_factor_all 0.0722
_refine_ls_R_factor_gt 0.0463
_refine_ls_shift/su_max 0.000
_refine_ls_shift/su_mean 0.000
_refine_ls_structure_factor_coef Fsqd
_refine_ls_weighting_details 'calc w=1/[\s^2^(Fo^2^)+(0.0536P)^2^+0.0461P] where P=(Fo^2^+2Fc^2^)/3'
_refine_ls_weighting_scheme calc
_refine_ls_wR_factor_gt 0.1032
_refine_ls_wR_factor_ref 0.1169
_reflns_number_gt 1538
_reflns_number_total 2214
_reflns_threshold_expression >2sigma(I)
_cod_data_source_file c2cc35528k.txt
_cod_data_source_block 2
_cod_depositor_comments
;

2018-03-15
Z value and formula fixed to values more according to usual
chemical conventions.                 miguel
;
_cod_original_formula_sum 'C55 H50 N5 O10'
_cod_original_formula_weight 941.00
_cod_original_formula_units_Z 1
_cod_original_sg_symbol_H-M P2(1)/c
_cod_database_code 7108402

loop_
_symmetry_equiv_pos_as_xyz
'x, y, z'
'-x, y+1/2, -z+1/2'
'-x, -y, -z'
'x, -y-1/2, z-1/2'

loop_
_atom_site_label
_atom_site_type_symbol
_atom_site_fract_x
_atom_site_fract_y
_atom_site_fract_z
_atom_site_U_iso_or_equiv
_atom_site_adp_type
_atom_site_occupancy
_atom_site_symmetry_multiplicity
_atom_site_calc_flag
_atom_site_refinement_flags
C4 C 0.34225(10) 0.01942(16) 0.39840(16) 0.0485(4) Uani 1 1 d .
O1 O 0.13701(9) 0.28231(16) 0.55521(15) 0.0829(5) Uani 1 1 d .
C8 C 0.17402(11) 0.09801(18) 0.40361(17) 0.0546(4) Uani 1 1 d .
H8A H 0.1628 0.1105 0.3050 0.066 Uiso 1 1 calc R
H8B H 0.1598 -0.0036 0.4226 0.066 Uiso 1 1 calc R
C11 C 0.00436(12) 0.18975(18) 0.40600(17) 0.0541(4) Uani 1 1 d .
C7 C 0.27891(10) 0.12675(18) 0.45806(17) 0.0539(4) Uani 1 1 d .
H7 H 0.2899 0.1146 0.5577 0.065 Uiso 1 1 calc R
C9 C 0.10695(12) 0.19669(19) 0.46349(18) 0.0565(5) Uani 1 1 d .
C1 C 0.45872(12) -0.17405(19) 0.2884(2) 0.0640(5) Uani 1 1 d .
H1 H 0.4983 -0.2384 0.2518 0.077 Uiso 1 1 calc R
C10 C 0.30459(12) 0.2789(2) 0.42637(19) 0.0595(5) Uani 1 1 d .
C6 C 0.44401(13) -0.1913(2) 0.4198(2) 0.0686(5) Uani 1 1 d .
H6 H 0.4732 -0.2685 0.4724 0.082 Uiso 1 1 calc R
C3 C 0.35642(12) 0.03414(17) 0.26503(17) 0.0584(5) Uani 1 1 d .
H3 H 0.3260 0.1096 0.2112 0.070 Uiso 1 1 calc R
C5 C 0.38593(11) -0.0950(2) 0.47562(19) 0.0620(5) Uani 1 1 d .
H5 H 0.3765 -0.1077 0.5654 0.074 Uiso 1 1 calc R
C2 C 0.41442(13) -0.0604(2) 0.21030(19) 0.0671(5) Uani 1 1 d .
H2 H 0.4239 -0.0480 0.1205 0.080 Uiso 1 1 calc R
C16 C -0.05635(14) 0.2941(2) 0.4453(2) 0.0729(6) Uani 1 1 d .
H16 H -0.0325 0.3659 0.5087 0.087 Uiso 1 1 calc R
N1 N 0.32666(12) 0.3929(2) 0.39671(19) 0.0840(5) Uani 1 1 d .
C12 C -0.03309(12) 0.0826(2) 0.31378(19) 0.0707(5) Uani 1 1 d .
H12 H 0.0062 0.0106 0.2872 0.085 Uiso 1 1 calc R
C15 C -0.15159(15) 0.2927(3) 0.3915(3) 0.0880(7) Uani 1 1 d .
H15 H -0.1915 0.3636 0.4184 0.106 Uiso 1 1 calc R
C13 C -0.12908(14) 0.0817(3) 0.2604(2) 0.0863(7) Uani 1 1 d .
H13 H -0.1538 0.0090 0.1984 0.104 Uiso 1 1 calc R
C14 C -0.18726(14) 0.1872(3) 0.2988(2) 0.0859(7) Uani 1 1 d .
H14 H -0.2514 0.1872 0.2616 0.103 Uiso 1 1 calc R

loop_
_atom_site_aniso_label
_atom_site_aniso_U_11
_atom_site_aniso_U_22
_atom_site_aniso_U_33
_atom_site_aniso_U_23
_atom_site_aniso_U_13
_atom_site_aniso_U_12
C4 0.0393(9) 0.0515(9) 0.0535(10) 0.0017(8) 0.0045(7) -0.0008(7)
O1 0.0638(9) 0.0999(10) 0.0849(10) -0.0377(8) 0.0125(7) -0.0009(7)
C8 0.0474(9) 0.0582(10) 0.0579(10) -0.0045(8) 0.0081(8) 0.0000(8)
C11 0.0495(10) 0.0606(11) 0.0543(10) 0.0022(8) 0.0148(8) 0.0010(8)
C7 0.0494(10) 0.0607(10) 0.0504(9) -0.0025(8) 0.0046(8) 0.0027(8)
C9 0.0537(11) 0.0617(11) 0.0555(11) -0.0054(9) 0.0133(9) -0.0011(8)
C1 0.0536(11) 0.0578(11) 0.0816(14) -0.0059(9) 0.0141(10) 0.0062(8)
C10 0.0474(10) 0.0601(12) 0.0685(12) -0.0097(9) 0.0029(9) 0.0045(9)
C6 0.0562(11) 0.0642(12) 0.0843(14) 0.0164(9) 0.0091(10) 0.0127(9)
C3 0.0676(11) 0.0505(10) 0.0562(11) 0.0043(8) 0.0082(9) 0.0078(8)
C5 0.0518(10) 0.0716(12) 0.0626(11) 0.0146(9) 0.0099(9) 0.0044(9)
C2 0.0781(13) 0.0639(11) 0.0628(11) -0.0014(9) 0.0223(10) 0.0077(10)
C16 0.0642(13) 0.0717(13) 0.0851(14) -0.0022(10) 0.0193(11) 0.0060(10)
N1 0.0718(11) 0.0636(11) 0.1144(15) -0.0066(10) 0.0098(10) -0.0022(9)
C12 0.0509(11) 0.0886(14) 0.0733(13) -0.0130(11) 0.0125(10) -0.0032(9)
C15 0.0602(14) 0.1021(18) 0.1046(18) 0.0112(14) 0.0219(13) 0.0210(12)
C13 0.0581(13) 0.1228(19) 0.0770(14) -0.0154(12) 0.0087(11) -0.0174(12)
C14 0.0475(12) 0.132(2) 0.0781(15) 0.0199(14) 0.0095(11) 0.0042(13)

loop_
_atom_type_symbol
_atom_type_description
_atom_type_scat_dispersion_real
_atom_type_scat_dispersion_imag
_atom_type_scat_source
C C 0.0033 0.0016 'International Tables Vol C Tables 4.2.6.8 and 6.1.1.4'
H H 0.0000 0.0000 'International Tables Vol C Tables 4.2.6.8 and 6.1.1.4'
O O 0.0106 0.0060 'International Tables Vol C Tables 4.2.6.8 and 6.1.1.4'
N N 0.0061 0.0033 'International Tables Vol C Tables 4.2.6.8 and 6.1.1.4'

loop_
_geom_angle_atom_site_label_1
_geom_angle_atom_site_label_2
_geom_angle_atom_site_label_3
_geom_angle
C5 C4 C3 118.67(15)
C5 C4 C7 120.88(15)
C3 C4 C7 120.45(14)
C9 C8 C7 114.43(13)
C12 C11 C16 118.39(17)
C12 C11 C9 122.19(15)
C16 C11 C9 119.42(16)
C10 C7 C4 109.27(14)
C10 C7 C8 110.47(13)
C4 C7 C8 111.69(13)
O1 C9 C11 121.02(15)
O1 C9 C8 120.31(15)
C11 C9 C8 118.66(14)
C6 C1 C2 119.45(17)
N1 C10 C7 176.4(2)
C1 C6 C5 120.66(16)
C2 C3 C4 121.17(16)
C4 C5 C6 120.09(17)
C3 C2 C1 119.94(17)
C15 C16 C11 120.9(2)
C11 C12 C13 120.42(19)
C14 C15 C16 120.0(2)
C14 C13 C12 120.1(2)
C15 C14 C13 120.2(2)

loop_
_geom_bond_atom_site_label_1
_geom_bond_atom_site_label_2
_geom_bond_distance
C4 C5 1.376(2)
C4 C3 1.378(2)
C4 C7 1.518(2)
O1 C9 1.2181(19)
C8 C9 1.508(2)
C8 C7 1.531(2)
C11 C12 1.380(2)
C11 C16 1.386(2)
C11 C9 1.486(2)
C7 C10 1.477(3)
C1 C6 1.363(3)
C1 C2 1.379(2)
C10 N1 1.136(2)
C6 C5 1.386(2)
C3 C2 1.370(2)
C16 C15 1.379(3)
C12 C13 1.388(3)
C15 C14 1.365(3)
C13 C14 1.366(3)
